data_4322240
loop_
_publ_author_name
'Lucio Randaccio'
'Silvano Geremia'
'Giorgio Nardin'
'Miroslav \<Slouf'
'Ivana Srnova'

_publ_section_title
;
 Crystal Chemistry of Cobalamins. Structural Characterization of the Co-S
 Bond in Cobalamins
;
_journal_name_full 'Inorganic Chemistry'
_journal_page_first 4087
_journal_page_last 4092
_journal_paper_doi 10.1021/ic9903376
_journal_volume 38
_journal_year 1999
_chemical_formula_sum 'C62 H119.3 Co N14 O30.65 P S'
_chemical_formula_weight 1673.27
_chemical_name_systematic
; 
 ? 
;
_space_group_IT_number 19
_symmetry_cell_setting orthorhombic
_symmetry_space_group_name_Hall 'P 2ac 2ab'
_symmetry_space_group_name_H-M 'P 21 21 21'
_atom_sites_solution_hydrogens geom
_atom_sites_solution_primary direct
_atom_sites_solution_secondary difmap
_audit_creation_method SHELXL
_cell_angle_alpha 90.00
_cell_angle_beta 90.00
_cell_angle_gamma 90.00
_cell_formula_units_Z 4
_cell_length_a 16.005(5)
_cell_length_b 20.859(8)
_cell_length_c 24.328(4)
_cell_measurement_temperature 100(2)
_cell_volume 8122(4)
_computing_structure_refinement 'SHELXL-96 (Sheldrick, 1996)'
_computing_structure_solution 'SHELXS-96 (Sheldrick, 1990)'
_diffrn_ambient_temperature 100(2)
_diffrn_radiation_monochromator graphite
_diffrn_radiation_source 'fine-focus sealed tube'
_diffrn_radiation_wavelength 0.80000
_diffrn_reflns_av_R_equivalents 0.0000
_diffrn_reflns_av_sigmaI/netI 0.0550
_diffrn_reflns_limit_h_max 18
_diffrn_reflns_limit_h_min -18
_diffrn_reflns_limit_k_max 23
_diffrn_reflns_limit_k_min -23
_diffrn_reflns_limit_l_max 28
_diffrn_reflns_limit_l_min -28
_diffrn_reflns_number 12404
_diffrn_reflns_theta_max 27.69
_diffrn_reflns_theta_min 2.90
_exptl_absorpt_coefficient_mu 0.349
_exptl_crystal_density_diffrn 1.369
_exptl_crystal_F_000 3578
_refine_diff_density_max 0.944
_refine_diff_density_min -0.495
_refine_diff_density_rms 0.081
_refine_ls_abs_structure_details 'Flack H D (1983), Acta Cryst. A39, 876-881'
_refine_ls_abs_structure_Flack -0.112(15)
_refine_ls_extinction_method none
_refine_ls_goodness_of_fit_all 1.052
_refine_ls_goodness_of_fit_obs 1.079
_refine_ls_matrix_type full
_refine_ls_number_parameters 999
_refine_ls_number_reflns 12404
_refine_ls_number_restraints 18
_refine_ls_restrained_S_all 1.051
_refine_ls_restrained_S_obs 1.078
_refine_ls_R_factor_all 0.0581
_refine_ls_R_factor_obs 0.0535
_refine_ls_shift/esd_max 0.682
_refine_ls_shift/esd_mean 0.026
_refine_ls_structure_factor_coef Fsqd
_refine_ls_weighting_details 'w=1/[\s^2^(Fo^2^)+(0.1011P)^2^+5.0948P] where P=(Fo^2^+2Fc^2^)/3'
_refine_ls_weighting_scheme calc
_refine_ls_wR_factor_all 0.1535
_refine_ls_wR_factor_obs 0.1498
_reflns_number_observed 11309
_reflns_number_total 12404
_reflns_observed_criterion >2sigma(I)
_cod_data_source_file ic9903376_1.cif
_cod_data_source_block (SO3Cbl)(NH4).nH2O
_cod_depositor_comments
;
The following automatic conversions were performed:

'_refine_ls_weighting_scheme' value 'calc
w=1/[\s^2^(Fo^2^)+(0.1011P)^2^+5.0948P] where P=(Fo^2^+2Fc^2^)/3' was
changed to 'calc'. New tag '_refine_ls_weighting_details' was
created. The value of the new tag was set to
'w=1/[\s^2^(Fo^2^)+(0.1011P)^2^+5.0948P] where P=(Fo^2^+2Fc^2^)/3'.

Automatic conversion script
Id: cif_fix_values 3143 2015-03-26 13:38:13Z robertas 
;
_cod_original_cell_volume 8121.9(42)
_cod_database_code 4322240

loop_
_symmetry_equiv_pos_as_xyz
'x, y, z'
'-x+1/2, -y, z+1/2'
'-x, y+1/2, -z+1/2'
'x+1/2, -y+1/2, -z'

loop_
_atom_site_aniso_label
_atom_site_aniso_U_11
_atom_site_aniso_U_22
_atom_site_aniso_U_33
_atom_site_aniso_U_23
_atom_site_aniso_U_13
_atom_site_aniso_U_12
Co1 0.0104(3) 0.0144(3) 0.0224(3) -0.0046(2) 0.0011(2) -0.0020(2)
SX 0.0241(6) 0.0296(6) 0.0219(5) -0.0047(4) 0.0020(4) -0.0061(5)
O1X 0.033(2) 0.069(3) 0.0251(17) 0.0082(17) 0.0006(15) 0.0019(19)
O2X 0.064(3) 0.063(3) 0.0295(19) -0.0176(18) 0.0045(18) 0.023(2)
O3X 0.085(3) 0.063(3) 0.0263(18) 0.0103(18) -0.0051(19) -0.050(3)
N21 0.0075(17) 0.0144(18) 0.0188(16) -0.0006(13) -0.0011(13) 0.0003(13)
N22 0.0174(18) 0.0183(18) 0.0255(18) -0.0078(14) 0.0030(15) -0.0020(15)
N23 0.0130(18) 0.0184(19) 0.029(2) -0.0040(15) 0.0038(14) -0.0038(14)
N24 0.0067(17) 0.0192(19) 0.0227(17) 0.0037(14) -0.0009(13) 0.0002(14)
C1 0.013(2) 0.012(2) 0.022(2) -0.0027(17) -0.0020(16) 0.0003(16)
C2 0.013(2) 0.014(2) 0.025(2) -0.0028(17) -0.0017(16) 0.0002(16)
C3 0.013(2) 0.018(2) 0.026(2) -0.0037(17) -0.0054(17) 0.0019(17)
C4 0.014(2) 0.019(2) 0.019(2) 0.0000(17) 0.0009(16) 0.0014(17)
C5 0.016(2) 0.020(2) 0.023(2) -0.0052(17) -0.0004(17) -0.0088(18)
C6 0.016(2) 0.022(2) 0.024(2) -0.0031(19) 0.0025(17) -0.0023(18)
C7 0.020(2) 0.021(2) 0.032(2) -0.0109(19) 0.0024(19) -0.0069(19)
C8 0.012(2) 0.019(2) 0.052(3) -0.016(2) 0.0050(19) -0.0023(18)
C9 0.018(2) 0.020(2) 0.034(2) -0.0112(19) 0.0022(18) -0.0016(18)
C10 0.018(2) 0.023(3) 0.049(3) -0.013(2) 0.007(2) -0.0013(19)
C11 0.017(2) 0.025(2) 0.032(2) -0.012(2) 0.0013(18) 0.0023(19)
C12 0.016(2) 0.027(3) 0.046(3) -0.012(2) 0.005(2) 0.0009(19)
C13 0.013(2) 0.023(2) 0.039(3) -0.003(2) 0.0063(18) -0.0051(18)
C14 0.012(2) 0.022(2) 0.029(2) -0.0009(19) 0.0036(17) -0.0030(17)
C15 0.012(2) 0.020(2) 0.027(2) 0.0019(18) -0.0005(17) -0.0023(17)
C16 0.018(2) 0.014(2) 0.024(2) -0.0005(17) -0.0036(17) -0.0035(17)
C17 0.018(2) 0.013(2) 0.026(2) 0.0025(17) -0.0031(18) 0.0000(17)
C18 0.017(2) 0.015(2) 0.0214(19) -0.0011(16) -0.0035(17) -0.0015(17)
C19 0.0088(19) 0.014(2) 0.027(2) -0.0018(17) -0.0002(16) 0.0023(16)
C20 0.012(2) 0.0119(19) 0.020(2) -0.0041(16) 0.0022(16) -0.0015(16)
C25 0.012(2) 0.021(2) 0.029(2) -0.0029(18) 0.0013(17) 0.0001(17)
C26 0.014(2) 0.020(2) 0.025(2) -0.0005(17) -0.0053(17) -0.0035(17)
C27 0.025(3) 0.026(3) 0.042(3) 0.009(2) -0.014(2) -0.006(2)
O28 0.0179(18) 0.048(2) 0.066(3) 0.017(2) -0.0041(17) 0.0030(16)
N29 0.052(3) 0.101(5) 0.064(4) -0.021(3) -0.036(3) 0.009(3)
C30 0.011(2) 0.022(2) 0.024(2) -0.0020(18) 0.0014(17) 0.0006(16)
C31 0.013(2) 0.023(2) 0.040(3) -0.001(2) 0.0036(18) 0.0025(18)
C32 0.014(2) 0.041(3) 0.037(3) -0.010(2) 0.0046(19) -0.006(2)
O33 0.041(2) 0.031(2) 0.039(2) -0.0048(16) 0.0087(16) -0.0137(17)
N34 0.058(3) 0.068(4) 0.029(2) -0.009(2) 0.008(2) -0.035(3)
C35 0.015(2) 0.033(3) 0.036(3) -0.014(2) -0.0011(19) -0.004(2)
C36 0.025(3) 0.021(2) 0.043(3) -0.007(2) 0.001(2) -0.010(2)
C37 0.026(3) 0.038(3) 0.041(3) -0.019(2) 0.008(2) -0.013(2)
C38 0.050(3) 0.046(3) 0.028(3) -0.018(2) 0.012(2) -0.014(3)
O39 0.031(2) 0.045(2) 0.048(2) -0.0178(19) -0.0010(16) -0.0092(17)
N40 0.142(6) 0.046(4) 0.066(4) 0.001(3) -0.059(4) -0.032(4)
C41 0.016(2) 0.017(2) 0.052(3) -0.011(2) 0.001(2) -0.0028(18)
C42 0.024(3) 0.027(3) 0.057(3) -0.014(2) -0.002(2) 0.008(2)
C43 0.027(3) 0.025(3) 0.061(3) -0.019(3) -0.002(2) 0.005(2)
N45 0.035(3) 0.038(2) 0.054(3) -0.008(2) -0.003(2) 0.000(2)
O44 0.030(2) 0.053(3) 0.061(3) -0.026(2) -0.0097(18) 0.0030(18)
C46 0.025(3) 0.047(3) 0.043(3) -0.014(2) 0.012(2) 0.000(2)
C47 0.013(2) 0.024(3) 0.068(4) -0.011(2) 0.005(2) 0.0010(18)
C48 0.016(2) 0.023(2) 0.041(3) 0.000(2) -0.0002(19) 0.0010(19)
C49 0.020(2) 0.021(2) 0.038(3) -0.0002(19) -0.0016(19) 0.0035(18)
C50 0.018(2) 0.028(3) 0.043(3) 0.009(2) -0.006(2) 0.0034(19)
O51 0.033(2) 0.0292(18) 0.046(2) 0.0026(16) 0.0112(16) -0.0002(15)
N52 0.021(2) 0.025(2) 0.056(3) 0.0042(19) 0.0010(19) -0.0026(18)
C53 0.015(2) 0.017(2) 0.043(3) 0.0024(19) -0.0009(19) -0.0049(18)
C54 0.018(2) 0.018(2) 0.035(2) 0.0058(19) -0.0016(18) -0.0037(18)
C55 0.018(2) 0.015(2) 0.032(2) -0.0009(19) -0.0046(18) -0.0035(16)
C56 0.020(2) 0.019(2) 0.035(3) 0.0020(19) -0.008(2) -0.0076(19)
C57 0.027(3) 0.017(2) 0.034(3) 0.0065(19) -0.014(2) -0.0015(18)
O58 0.026(2) 0.042(2) 0.048(2) 0.0052(17) -0.0103(16) -0.0068(16)
N59 0.0202(19) 0.029(2) 0.038(2) 0.0037(19) -0.0128(17) -0.0042(17)
C60 0.016(2) 0.012(2) 0.034(2) -0.0004(18) -0.0025(17) -0.0038(17)
C61 0.016(2) 0.017(2) 0.030(3) -0.0016(19) 0.0042(18) 0.0028(16)
O62 0.038(2) 0.0299(18) 0.0241(17) 0.0027(13) 0.0052(14) 0.0014(15)
N63 0.0241(19) 0.0145(19) 0.034(2) 0.0008(15) -0.0002(16) -0.0008(15)
CPR1 0.037(3) 0.024(3) 0.038(3) -0.001(2) -0.015(2) -0.009(2)
CPR2 0.027(2) 0.022(2) 0.025(2) -0.0037(19) -0.0033(18) -0.006(2)
CPR3 0.028(3) 0.038(3) 0.032(3) 0.000(2) -0.005(2) -0.009(2)
P1 0.0176(6) 0.0239(6) 0.0200(5) -0.0049(5) -0.0021(4) -0.0017(5)
OP2 0.0262(16) 0.0176(16) 0.0225(15) -0.0014(12) -0.0062(12) 0.0010(13)
OP3 0.0225(17) 0.0220(16) 0.0285(16) -0.0091(13) -0.0007(13) -0.0034(13)
OP4 0.0147(15) 0.0345(18) 0.0286(16) -0.0046(14) -0.0045(12) 0.0026(14)
OP5 0.0203(17) 0.0381(19) 0.0285(16) -0.0056(15) 0.0023(13) -0.0032(15)
CR1 0.022(2) 0.020(2) 0.030(2) -0.0060(19) -0.0050(19) 0.0031(19)
CR2 0.019(2) 0.019(2) 0.019(2) -0.0004(17) -0.0034(17) 0.0018(17)
CR3 0.019(2) 0.019(2) 0.021(2) -0.0027(17) -0.0055(17) -0.0009(18)
CR4 0.020(2) 0.029(3) 0.026(2) -0.0068(19) -0.0034(18) -0.0002(19)
CR5 0.013(3) 0.078(5) 0.057(4) -0.036(3) -0.008(2) 0.010(3)
OR6 0.0156(16) 0.0363(19) 0.0288(16) -0.0154(14) -0.0028(12) 0.0046(14)
OR7 0.0208(16) 0.0155(15) 0.0242(15) 0.0025(12) -0.0035(12) -0.0014(12)
OR8 0.068(3) 0.093(4) 0.048(2) -0.028(3) -0.030(2) 0.060(3)
NB1 0.024(2) 0.0151(18) 0.030(2) -0.0050(16) -0.0037(16) 0.0016(15)
CB2 0.019(2) 0.014(2) 0.028(2) -0.0040(18) -0.0026(18) 0.0002(17)
NB3 0.0138(18) 0.0116(17) 0.0303(19) -0.0061(15) -0.0024(15) 0.0012(13)
CB4 0.021(2) 0.016(2) 0.032(2) -0.0064(19) 0.0011(19) 0.0033(18)
CB5 0.024(2) 0.015(2) 0.039(3) -0.005(2) 0.008(2) -0.0018(18)
CB6 0.043(3) 0.019(2) 0.033(3) -0.003(2) 0.002(2) -0.003(2)
CB7 0.036(3) 0.019(2) 0.026(2) -0.0052(18) -0.007(2) 0.001(2)
CB8 0.021(2) 0.010(2) 0.033(2) -0.0082(18) 0.0006(18) 0.0029(17)
CB9 0.017(2) 0.0124(19) 0.028(2) -0.0041(16) 0.0011(17) -0.0007(17)
CB10 0.034(3) 0.033(3) 0.049(3) 0.001(2) 0.005(2) -0.015(2)
CB11 0.070(4) 0.037(3) 0.042(3) 0.006(3) 0.003(3) -0.017(3)
O1W 0.035(2) 0.044(2) 0.054(2) -0.0039(18) -0.0166(18) 0.0028(18)
O2W 0.0255(18) 0.0367(19) 0.0388(19) 0.0031(15) -0.0003(15) 0.0014(15)
O3W 0.0223(17) 0.051(2) 0.0346(17) -0.0083(16) -0.0039(14) -0.0115(16)
O4W 0.045(3) 0.099(4) 0.122(5) 0.012(4) 0.003(3) -0.011(3)
O6W 0.049(2) 0.061(3) 0.046(2) 0.003(2) 0.0002(19) -0.009(2)
O7W 0.070(3) 0.084(4) 0.076(3) -0.006(3) 0.001(3) 0.012(3)
O8W 0.044(2) 0.051(3) 0.101(4) -0.034(3) 0.003(2) 0.013(2)
N 0.026(3) 0.068(4) 0.134(6) 0.055(4) -0.032(3) -0.009(3)

loop_
_atom_site_label
_atom_site_type_symbol
_atom_site_fract_x
_atom_site_fract_y
_atom_site_fract_z
_atom_site_U_iso_or_equiv
_atom_site_thermal_displace_type
_atom_site_occupancy
_atom_site_calc_flag
_atom_site_refinement_flags
_atom_site_disorder_group
Co1 Co 0.26678(3) 0.13136(3) 0.21258(2) 0.01571(14) Uani 1 d . .
SX S 0.25202(7) 0.16112(6) 0.12506(4) 0.0252(3) Uani 1 d . .
O1X O 0.1627(2) 0.1682(2) 0.11334(14) 0.0424(9) Uani 1 d . .
O2X O 0.2869(3) 0.1114(2) 0.09018(15) 0.0522(11) Uani 1 d . .
O3X O 0.2941(3) 0.2231(2) 0.11687(14) 0.0582(13) Uani 1 d . .
N21 N 0.1560(2) 0.14913(16) 0.23170(13) 0.0136(7) Uani 1 d . .
N22 N 0.2357(2) 0.04595(16) 0.19261(14) 0.0204(8) Uani 1 d . .
N23 N 0.3825(2) 0.12138(17) 0.19956(15) 0.0200(8) Uani 1 d . .
N24 N 0.28378(19) 0.21795(16) 0.23185(14) 0.0162(7) Uani 1 d . .
C1 C 0.1409(3) 0.21053(19) 0.26298(17) 0.0158(8) Uani 1 d . .
C2 C 0.0454(2) 0.2230(2) 0.25121(17) 0.0174(9) Uani 1 d . .
C3 C 0.0126(3) 0.1523(2) 0.24311(18) 0.0190(9) Uani 1 d . .
H3 H -0.0321 0.1526 0.2144 0.023 Uiso 1 calc R .
C4 C 0.0887(3) 0.1182(2) 0.22003(16) 0.0174(9) Uani 1 d . .
C5 C 0.0855(3) 0.0584(2) 0.19057(17) 0.0194(9) Uani 1 d . .
C6 C 0.1560(3) 0.0234(2) 0.18067(17) 0.0206(9) Uani 1 d . .
C7 C 0.1654(3) -0.0436(2) 0.15537(19) 0.0246(10) Uani 1 d . .
C8 C 0.2500(3) -0.0654(2) 0.1799(2) 0.0280(10) Uani 1 d . .
H8 H 0.2808 -0.0935 0.1535 0.034 Uiso 1 calc R .
C9 C 0.2924(3) -0.0004(2) 0.18484(19) 0.0239(10) Uani 1 d . .
C10 C 0.3767(3) 0.0078(2) 0.1802(2) 0.0299(11) Uani 1 d . .
H10 H 0.4097 -0.0294 0.1741 0.036 Uiso 1 calc R .
C11 C 0.4181(3) 0.0659(2) 0.18367(19) 0.0245(10) Uani 1 d . .
C12 C 0.5087(3) 0.0746(2) 0.1684(2) 0.0296(11) Uani 1 d . .
C13 C 0.5289(3) 0.1369(2) 0.19930(19) 0.0251(10) Uani 1 d . .
H13 H 0.5665 0.1645 0.1765 0.030 Uiso 1 calc R .
C14 C 0.4435(2) 0.1688(2) 0.20532(18) 0.0210(9) Uani 1 d . .
C15 C 0.4312(2) 0.2312(2) 0.22024(18) 0.0200(9) Uani 1 d . .
C16 C 0.3488(3) 0.2550(2) 0.23257(17) 0.0188(9) Uani 1 d . .
C17 C 0.3269(3) 0.32513(19) 0.24444(17) 0.0186(9) Uani 1 d . .
C18 C 0.2349(3) 0.31712(19) 0.26664(17) 0.0177(8) Uani 1 d . .
H18 H 0.2377 0.3077 0.3069 0.021 Uiso 1 calc R .
C19 C 0.2054(2) 0.25678(19) 0.23698(17) 0.0164(8) Uani 1 d . .
C20 C 0.1607(2) 0.20193(19) 0.32415(16) 0.0148(8) Uani 1 d . .
H20A H 0.2211 0.1968 0.3290 0.022 Uiso 1 calc R .
H20B H 0.1320 0.1637 0.3381 0.022 Uiso 1 calc R .
H20C H 0.1417 0.2397 0.3446 0.022 Uiso 1 calc R .
C25 C 0.0021(2) 0.2605(2) 0.29693(17) 0.0206(9) Uani 1 d . .
H25A H 0.0034 0.2354 0.3310 0.031 Uiso 1 calc R .
H25B H -0.0560 0.2689 0.2865 0.031 Uiso 1 calc R .
H25C H 0.0312 0.3013 0.3027 0.031 Uiso 1 calc R .
C26 C 0.0341(3) 0.2576(2) 0.19546(17) 0.0198(9) Uani 1 d . .
H26A H 0.0538 0.3024 0.1995 0.024 Uiso 1 calc R .
H26B H 0.0704 0.2364 0.1680 0.024 Uiso 1 calc R .
C27 C -0.0537(3) 0.2589(2) 0.1735(2) 0.0310(11) Uani 1 d . .
O28 O -0.1144(2) 0.27630(19) 0.20006(17) 0.0442(10) Uani 1 d . .
N29 N -0.0630(4) 0.2404(3) 0.1221(2) 0.0722(18) Uani 1 d . .
H29A H -0.1130 0.2406 0.1070 0.087 Uiso 1 calc R .
H29B H -0.0194 0.2278 0.1030 0.087 Uiso 1 calc R .
C30 C -0.0202(2) 0.1161(2) 0.29371(17) 0.0194(9) Uani 1 d . .
H30A H -0.0133 0.0695 0.2876 0.023 Uiso 1 calc R .
H30B H 0.0139 0.1280 0.3261 0.023 Uiso 1 calc R .
C31 C -0.1119(3) 0.1301(2) 0.30623(19) 0.0252(10) Uani 1 d . .
H31A H -0.1180 0.1750 0.3186 0.030 Uiso 1 calc R .
H31B H -0.1457 0.1244 0.2725 0.030 Uiso 1 calc R .
C32 C -0.1435(3) 0.0853(3) 0.3505(2) 0.0305(11) Uani 1 d . .
O33 O -0.1657(2) 0.02946(17) 0.33842(14) 0.0371(8) Uani 1 d . .
N34 N -0.1460(3) 0.1080(3) 0.40009(18) 0.0517(14) Uani 1 d . .
H34A H -0.1640 0.0839 0.4273 0.062 Uiso 1 calc R .
H34B H -0.1297 0.1476 0.4065 0.062 Uiso 1 calc R .
C35 C -0.0001(3) 0.0369(2) 0.1720(2) 0.0281(10) Uani 1 d . .
H35A H -0.0311 0.0197 0.2035 0.042 Uiso 1 calc R .
H35B H 0.0058 0.0034 0.1439 0.042 Uiso 1 calc R .
H35C H -0.0305 0.0734 0.1565 0.042 Uiso 1 calc R .
C36 C 0.0967(3) -0.0940(2) 0.1665(2) 0.0297(11) Uani 1 d . .
H36A H 0.0771 -0.0899 0.2045 0.045 Uiso 1 calc R .
H36B H 0.1196 -0.1371 0.1608 0.045 Uiso 1 calc R .
H36C H 0.0499 -0.0870 0.1412 0.045 Uiso 1 calc R .
C37 C 0.1811(3) -0.0378(3) 0.0919(2) 0.0350(12) Uani 1 d . .
H37A H 0.2308 -0.0104 0.0860 0.042 Uiso 1 calc R .
H37B H 0.1942 -0.0809 0.0773 0.042 Uiso 1 calc R .
C38 C 0.1097(4) -0.0104(3) 0.0593(2) 0.0414(14) Uani 1 d . .
O39 O 0.0530(2) -0.04539(19) 0.04269(16) 0.0415(9) Uani 1 d . .
N40 N 0.1115(5) 0.0510(3) 0.0481(2) 0.085(2) Uani 1 d . .
H40A H 0.0715 0.0683 0.0282 0.102 Uiso 1 calc R .
H40B H 0.1527 0.0749 0.0605 0.102 Uiso 1 calc R .
C41 C 0.2431(3) -0.0980(2) 0.2372(2) 0.0285(10) Uani 1 d . .
H41A H 0.2020 -0.0742 0.2597 0.034 Uiso 1 calc R .
H41B H 0.2219 -0.1422 0.2323 0.034 Uiso 1 calc R .
C42 C 0.3257(3) -0.1006(2) 0.2679(2) 0.0359(12) Uani 1 d . .
H42A H 0.3647 -0.1271 0.2459 0.043 Uiso 1 calc R .
H42B H 0.3489 -0.0566 0.2688 0.043 Uiso 1 calc R .
C43 C 0.3264(3) -0.1259(2) 0.3251(2) 0.0376(12) Uani 1 d . .
N45 N 0.2612(3) -0.1604(2) 0.3429(2) 0.0423(11) Uani 1 d . .
H45A H 0.2620 -0.1774 0.3760 0.051 Uiso 1 calc R .
H45B H 0.2176 -0.1662 0.3214 0.051 Uiso 1 calc R .
O44 O 0.3876(2) -0.1173(2) 0.35458(17) 0.0481(10) Uani 1 d . .
C46 C 0.5097(3) 0.0894(3) 0.1061(2) 0.0384(13) Uani 1 d . .
H46A H 0.4719 0.1253 0.0984 0.058 Uiso 1 calc R .
H46B H 0.4914 0.0515 0.0857 0.058 Uiso 1 calc R .
H46C H 0.5666 0.1009 0.0948 0.058 Uiso 1 calc R .
C47 C 0.5626(3) 0.0165(2) 0.1803(2) 0.0347(12) Uani 1 d . .
H47A H 0.6214 0.0273 0.1740 0.052 Uiso 1 calc R .
H47B H 0.5463 -0.0187 0.1558 0.052 Uiso 1 calc R .
H47C H 0.5548 0.0033 0.2186 0.052 Uiso 1 calc R .
C48 C 0.5652(3) 0.1300(2) 0.2584(2) 0.0266(10) Uani 1 d . .
H48A H 0.5585 0.1717 0.2773 0.032 Uiso 1 calc R .
H48B H 0.5305 0.0984 0.2785 0.032 Uiso 1 calc R .
C49 C 0.6566(3) 0.1096(2) 0.2640(2) 0.0262(10) Uani 1 d . .
H49A H 0.6749 0.1169 0.3023 0.031 Uiso 1 calc R .
H49B H 0.6609 0.0630 0.2565 0.031 Uiso 1 calc R .
C50 C 0.7146(3) 0.1447(2) 0.2260(2) 0.0295(11) Uani 1 d . .
O51 O 0.7474(2) 0.11570(16) 0.18654(15) 0.0361(8) Uani 1 d . .
N52 N 0.7277(2) 0.20618(19) 0.23650(19) 0.0337(9) Uani 1 d . .
H52A H 0.7610 0.2288 0.2152 0.040 Uiso 1 calc R .
H52B H 0.7031 0.2245 0.2648 0.040 Uiso 1 calc R .
C53 C 0.5055(3) 0.2756(2) 0.2215(2) 0.0251(10) Uani 1 d . .
H53A H 0.4915 0.3156 0.2026 0.038 Uiso 1 calc R .
H53B H 0.5529 0.2551 0.2030 0.038 Uiso 1 calc R .
H53C H 0.5205 0.2849 0.2597 0.038 Uiso 1 calc R .
C54 C 0.3286(3) 0.3624(2) 0.19026(18) 0.0237(9) Uani 1 d . .
H54A H 0.3081 0.4061 0.1965 0.036 Uiso 1 calc R .
H54B H 0.2928 0.3409 0.1633 0.036 Uiso 1 calc R .
H54C H 0.3860 0.3642 0.1763 0.036 Uiso 1 calc R .
C55 C 0.3835(3) 0.35967(19) 0.28674(18) 0.0215(9) Uani 1 d . .
H55A H 0.4374 0.3697 0.2688 0.026 Uiso 1 calc R .
H55B H 0.3568 0.4009 0.2967 0.026 Uiso 1 calc R .
C56 C 0.4015(3) 0.3225(2) 0.33981(19) 0.0248(10) Uani 1 d . .
H56A H 0.3525 0.3250 0.3646 0.030 Uiso 1 calc R .
H56B H 0.4117 0.2768 0.3311 0.030 Uiso 1 calc R .
C57 C 0.4773(3) 0.3507(2) 0.3681(2) 0.0262(10) Uani 1 d . .
O58 O 0.5463(2) 0.34960(18) 0.34642(15) 0.0386(9) Uani 1 d . .
N59 N 0.4654(2) 0.37895(19) 0.41593(16) 0.0291(9) Uani 1 d . .
H59 H 0.4144 0.3807 0.4293 0.035 Uiso 1 calc R .
C60 C 0.1786(3) 0.37543(19) 0.25829(18) 0.0206(9) Uani 1 d . .
H60A H 0.1828 0.3895 0.2195 0.025 Uiso 1 calc R .
H60B H 0.1200 0.3627 0.2652 0.025 Uiso 1 calc R .
C61 C 0.2003(3) 0.4311(2) 0.29521(18) 0.0210(9) Uani 1 d . .
O62 O 0.2144(2) 0.42251(16) 0.34419(13) 0.0307(8) Uani 1 d . .
N63 N 0.2025(2) 0.48981(17) 0.27226(16) 0.0243(8) Uani 1 d . .
H63A H 0.2143 0.5235 0.2926 0.029 Uiso 1 calc R .
H63B H 0.1922 0.4945 0.2370 0.029 Uiso 1 calc R .
CPR1 C 0.5332(3) 0.4074(2) 0.4475(2) 0.0332(12) Uani 1 d . .
HPR1 H 0.5112 0.4439 0.4691 0.040 Uiso 1 calc R .
HPR2 H 0.5759 0.4242 0.4219 0.040 Uiso 1 calc R .
CPR2 C 0.5738(3) 0.3593(2) 0.48629(18) 0.0249(10) Uani 1 d . .
HPR3 H 0.5939 0.3211 0.4653 0.030 Uiso 1 calc R .
CPR3 C 0.6450(3) 0.3892(3) 0.5173(2) 0.0327(11) Uani 1 d . .
HPR4 H 0.6242 0.4254 0.5390 0.049 Uiso 1 calc R .
HPR5 H 0.6873 0.4043 0.4913 0.049 Uiso 1 calc R .
HPR6 H 0.6698 0.3572 0.5420 0.049 Uiso 1 calc R .
P1 P 0.49510(7) 0.26682(6) 0.53922(5) 0.0205(2) Uani 1 d . .
OP2 O 0.46825(19) 0.24132(14) 0.47996(12) 0.0221(7) Uani 1 d . .
OP3 O 0.50976(19) 0.34040(15) 0.52508(12) 0.0243(7) Uani 1 d . .
OP4 O 0.57376(18) 0.23400(16) 0.55591(13) 0.0260(7) Uani 1 d . .
OP5 O 0.42434(19) 0.26613(17) 0.57831(13) 0.0290(7) Uani 1 d . .
CR1 C 0.4174(3) 0.0905(2) 0.41355(19) 0.0238(10) Uani 1 d . .
HR1 H 0.4245 0.0528 0.4385 0.029 Uiso 1 calc R .
CR2 C 0.3883(3) 0.1501(2) 0.44679(17) 0.0194(9) Uani 1 d . .
HR2 H 0.3508 0.1380 0.4780 0.023 Uiso 1 calc R .
CR3 C 0.4715(3) 0.1746(2) 0.46660(17) 0.0196(9) Uani 1 d . .
HR3 H 0.4908 0.1492 0.4991 0.024 Uiso 1 calc R .
CR4 C 0.5289(3) 0.1627(2) 0.41755(18) 0.0249(10) Uani 1 d . .
HR4 H 0.5263 0.2004 0.3923 0.030 Uiso 1 calc R .
CR5 C 0.6184(3) 0.1488(3) 0.4312(3) 0.0493(17) Uani 1 d . .
HR5A H 0.6503 0.1428 0.3967 0.059 Uiso 1 calc R .
HR5B H 0.6426 0.1860 0.4509 0.059 Uiso 1 calc R .
OR6 O 0.49451(18) 0.10747(16) 0.39002(13) 0.0269(7) Uani 1 d . .
OR7 O 0.34891(18) 0.19262(13) 0.41019(12) 0.0202(6) Uani 1 d . .
HR7 H 0.3791 0.2251 0.4057 0.030 Uiso 1 calc . .
OR8 O 0.6270(3) 0.0938(3) 0.46392(18) 0.0698(16) Uani 1 d . .
NB1 N 0.3613(2) 0.07462(17) 0.36898(15) 0.0232(8) Uani 1 d . .
CB2 C 0.3551(3) 0.1077(2) 0.32131(18) 0.0204(9) Uani 1 d . .
HB2 H 0.3956 0.1380 0.3095 0.024 Uiso 1 calc R .
NB3 N 0.2877(2) 0.09381(15) 0.29299(15) 0.0185(7) Uani 1 d . .
CB4 C 0.1662(3) 0.0211(2) 0.32054(19) 0.0231(10) Uani 1 d . .
HB4 H 0.1336 0.0283 0.2885 0.028 Uiso 1 calc R .
CB5 C 0.1373(3) -0.0190(2) 0.3615(2) 0.0257(10) Uani 1 d . .
CB6 C 0.1850(3) -0.0306(2) 0.4092(2) 0.0316(11) Uani 1 d . .
CB7 C 0.2615(3) -0.0021(2) 0.41556(18) 0.0268(10) Uani 1 d . .
HB7 H 0.2945 -0.0098 0.4473 0.032 Uiso 1 calc R .
CB8 C 0.2891(3) 0.03861(19) 0.37387(19) 0.0216(9) Uani 1 d . .
CB9 C 0.2432(3) 0.05056(18) 0.32655(17) 0.0190(9) Uani 1 d . .
CB10 C 0.0533(3) -0.0511(3) 0.3544(2) 0.0384(13) Uani 1 d . .
HB1A H 0.0144 -0.0350 0.3823 0.058 Uiso 1 calc R .
HB1B H 0.0597 -0.0976 0.3585 0.058 Uiso 1 calc R .
HB1C H 0.0313 -0.0415 0.3177 0.058 Uiso 1 calc R .
CB11 C 0.1527(4) -0.0739(3) 0.4542(2) 0.0496(15) Uani 1 d . .
HB1D H 0.1957 -0.0789 0.4825 0.074 Uiso 1 calc R .
HB1E H 0.1388 -0.1159 0.4387 0.074 Uiso 1 calc R .
HB1F H 0.1025 -0.0549 0.4705 0.074 Uiso 1 calc R .
O1W O 0.6760(2) 0.26212(19) 0.33763(16) 0.0443(9) Uani 1 d D .
H1W1 H 0.6280 0.2923 0.3385 0.053 Uiso 1 d D .
H1W2 H 0.7110 0.2707 0.3706 0.053 Uiso 1 d D .
O2W O 0.7736(2) 0.29155(16) 0.42872(13) 0.0337(8) Uani 1 d D .
H2W1 H 0.7511 0.2568 0.4527 0.040 Uiso 1 d D .
H2W2 H 0.8324 0.2802 0.4200 0.040 Uiso 1 d D .
O3W O 0.7402(2) 0.22965(18) 0.53322(13) 0.0359(8) Uani 1 d D .
H3W1 H 0.7747 0.2590 0.5562 0.043 Uiso 1 d D .
H3W2 H 0.6812 0.2338 0.5450 0.043 Uiso 1 d D .
O4W O 0.7941(3) 0.0996(3) 0.5532(3) 0.0887(18) Uani 1 d D .
H4W1 H 0.7780 0.1445 0.5447 0.106 Uiso 1 d D .
H4W2 H 0.7679 0.0889 0.5902 0.106 Uiso 1 d D .
O6W O 0.7789(3) -0.0550(2) 0.41256(16) 0.0521(10) Uani 1 d D .
H6W1 H 0.7182 -0.0450 0.4166 0.063 Uiso 1 d D .
H6W2 H 0.8019 -0.0241 0.3848 0.063 Uiso 1 d D .
O7W O 0.6151(3) -0.0230(3) 0.4206(2) 0.0769(15) Uani 1 d D .
H7W1 H 0.5753 -0.0234 0.3886 0.092 Uiso 1 d D .
H7W2 H 0.6184 0.0205 0.4365 0.092 Uiso 1 d D .
O8W O 0.5103(3) -0.0284(2) 0.3325(2) 0.0653(13) Uani 1 d D .
H8W1 H 0.5004 0.0132 0.3523 0.078 Uiso 1 d D .
H8W2 H 0.4630 -0.0579 0.3427 0.078 Uiso 1 d D .
N N 0.5936(3) 0.1091(3) 0.5819(3) 0.076(2) Uani 1 d D .
H0A H 0.5878 0.1514 0.5731 0.091 Uiso 1 d D .
H0B H 0.5464 0.0870 0.5693 0.091 Uiso 1 d D .
H0C H 0.5994 0.1029 0.6188 0.091 Uiso 1 d D .
H0D H 0.6399 0.0917 0.5640 0.091 Uiso 1 d D .
O9W O 0.8329(5) -0.1773(4) 0.4074(3) 0.0401(17) Uiso 0.50 d P .
O10W O 0.7249(5) -0.1180(4) 0.5771(3) 0.053(2) Uiso 0.50 d P .
O11W O 0.7429(11) -0.2579(8) 0.5593(7) 0.108(5) Uiso 0.50 d P .
O12W O 0.8253(7) -0.0237(5) 0.5142(5) 0.077(3) Uiso 0.50 d P .
O13W O 0.9539(7) -0.1467(5) 0.4784(4) 0.074(3) Uiso 0.50 d P .
O14W O 0.9210(8) -0.2815(6) 0.5717(5) 0.092(4) Uiso 0.50 d P .
O15W O 0.9242(8) -0.2652(6) 0.4593(5) 0.088(3) Uiso 0.50 d P .
O16W O 1.0863(13) -0.2535(11) 0.5440(9) 0.099(6) Uiso 0.33 d P .
O17W O -0.0651(9) 0.1016(7) 0.0084(6) 0.100(4) Uiso 0.50 d P .
O18W O -0.0972(10) 0.2907(8) -0.0214(6) 0.114(5) Uiso 0.50 d P .
O19W O -0.0961(13) 0.0473(10) 0.0397(8) 0.099(6) Uiso 0.33 d P .
O20W O 0.1314(13) 0.2268(11) 0.0098(9) 0.102(6) Uiso 0.33 d P .
O21W O 0.0262(15) 0.1682(11) -0.0529(9) 0.111(7) Uiso 0.33 d P .
O22W O 0.2096(10) -0.2471(7) 0.4538(6) 0.096(5) Uiso 0.50 d P .
O23W O 0.9627(14) -0.3296(11) 0.4529(9) 0.110(7) Uiso 0.33 d P .

loop_
_atom_type_symbol
_atom_type_description
_atom_type_scat_dispersion_real
_atom_type_scat_dispersion_imag
_atom_type_scat_source
Co Co 0.3494 0.9721 'International Tables Vol C Tables 4.2.6.8 and 6.1.1.4'
P P 0.1023 0.0942 'International Tables Vol C Tables 4.2.6.8 and 6.1.1.4'
O O 0.0106 0.0060 'International Tables Vol C Tables 4.2.6.8 and 6.1.1.4'
N N 0.0061 0.0033 'International Tables Vol C Tables 4.2.6.8 and 6.1.1.4'
C C 0.0033 0.0016 'International Tables Vol C Tables 4.2.6.8 and 6.1.1.4'
H H 0.0000 0.0000 'International Tables Vol C Tables 4.2.6.8 and 6.1.1.4'
S S 0.1246 0.1234 'International Tables Vol C Tables 4.2.6.8 and 6.1.1.4'

loop_
_geom_angle_atom_site_label_1
_geom_angle_atom_site_label_2
_geom_angle_atom_site_label_3
_geom_angle
_geom_angle_site_symmetry_1
_geom_angle_site_symmetry_3
_geom_angle_publ_flag
N21 Co1 N24 83.40(14) . . ?
N21 Co1 N23 172.90(15) . . ?
N24 Co1 N23 90.33(14) . . ?
N21 Co1 N22 90.06(15) . . ?
N24 Co1 N22 173.17(15) . . ?
N23 Co1 N22 96.31(15) . . ?
N21 Co1 NB3 89.62(13) . . ?
N24 Co1 NB3 95.80(13) . . ?
N23 Co1 NB3 87.69(14) . . ?
N22 Co1 NB3 86.09(14) . . ?
N21 Co1 SX 94.69(10) . . ?
N24 Co1 SX 89.20(11) . . ?
N23 Co1 SX 88.53(11) . . ?
N22 Co1 SX 89.38(11) . . ?
NB3 Co1 SX 173.75(9) . . ?
O2X SX O1X 109.5(2) . . ?
O2X SX O3X 111.9(3) . . ?
O1X SX O3X 109.4(3) . . ?
O2X SX Co1 108.55(17) . . ?
O1X SX Co1 108.49(14) . . ?
O3X SX Co1 108.97(15) . . ?
C4 N21 C1 113.7(3) . . ?
C4 N21 Co1 129.7(3) . . ?
C1 N21 Co1 116.5(2) . . ?
C9 N22 C6 110.4(4) . . ?
C9 N22 Co1 122.1(3) . . ?
C6 N22 Co1 127.3(3) . . ?
C11 N23 C14 109.9(3) . . ?
C11 N23 Co1 123.9(3) . . ?
C14 N23 Co1 126.1(3) . . ?
C16 N24 C19 110.4(3) . . ?
C16 N24 Co1 133.6(3) . . ?
C19 N24 Co1 114.7(2) . . ?
N21 C1 C20 110.9(3) . . ?
N21 C1 C19 102.4(3) . . ?
C20 C1 C19 109.3(3) . . ?
N21 C1 C2 101.8(3) . . ?
C20 C1 C2 113.4(3) . . ?
C19 C1 C2 118.0(3) . . ?
C25 C2 C26 110.3(3) . . ?
C25 C2 C1 113.1(3) . . ?
C26 C2 C1 110.4(3) . . ?
C25 C2 C3 114.8(3) . . ?
C26 C2 C3 106.7(3) . . ?
C1 C2 C3 101.0(3) . . ?
C4 C3 C30 109.9(3) . . ?
C4 C3 C2 102.5(3) . . ?
C30 C3 C2 118.2(3) . . ?
N21 C4 C5 125.0(4) . . ?
N21 C4 C3 110.8(3) . . ?
C5 C4 C3 124.2(4) . . ?
C6 C5 C4 121.5(4) . . ?
C6 C5 C35 122.5(4) . . ?
C4 C5 C35 116.0(4) . . ?
C5 C6 N22 122.8(4) . . ?
C5 C6 C7 129.7(4) . . ?
N22 C6 C7 107.5(4) . . ?
C6 C7 C36 118.6(4) . . ?
C6 C7 C8 101.4(3) . . ?
C36 C7 C8 110.9(4) . . ?
C6 C7 C37 109.8(4) . . ?
C36 C7 C37 109.8(4) . . ?
C8 C7 C37 105.3(4) . . ?
C9 C8 C7 99.2(4) . . ?
C9 C8 C41 110.6(4) . . ?
C7 C8 C41 114.3(4) . . ?
N22 C9 C10 126.3(4) . . ?
N22 C9 C8 110.6(4) . . ?
C10 C9 C8 123.1(4) . . ?
C9 C10 C11 125.3(4) . . ?
N23 C11 C10 124.5(4) . . ?
N23 C11 C12 112.0(4) . . ?
C10 C11 C12 123.5(4) . . ?
C11 C12 C47 113.8(4) . . ?
C11 C12 C13 100.6(3) . . ?
C47 C12 C13 117.7(4) . . ?
C11 C12 C46 105.9(4) . . ?
C47 C12 C46 109.9(4) . . ?
C13 C12 C46 108.0(4) . . ?
C14 C13 C12 103.2(3) . . ?
C14 C13 C48 106.6(4) . . ?
C12 C13 C48 116.8(4) . . ?
C15 C14 N23 127.0(4) . . ?
C15 C14 C13 124.7(4) . . ?
N23 C14 C13 107.9(3) . . ?
C14 C15 C16 121.0(4) . . ?
C14 C15 C53 118.6(4) . . ?
C16 C15 C53 120.4(4) . . ?
N24 C16 C15 121.8(4) . . ?
N24 C16 C17 112.8(4) . . ?
C15 C16 C17 125.3(4) . . ?
C54 C17 C16 108.6(4) . . ?
C54 C17 C55 109.0(3) . . ?
C16 C17 C55 115.9(3) . . ?
C54 C17 C18 111.4(3) . . ?
C16 C17 C18 100.2(3) . . ?
C55 C17 C18 111.5(3) . . ?
C19 C18 C60 114.3(3) . . ?
C19 C18 C17 102.4(3) . . ?
C60 C18 C17 114.9(3) . . ?
N24 C19 C18 103.1(3) . . ?
N24 C19 C1 104.8(3) . . ?
C18 C19 C1 121.8(3) . . ?
C27 C26 C2 115.3(4) . . ?
O28 C27 N29 119.9(5) . . ?
O28 C27 C26 124.1(5) . . ?
N29 C27 C26 116.0(5) . . ?
C31 C30 C3 113.2(4) . . ?
C32 C31 C30 110.2(4) . . ?
O33 C32 N34 123.3(5) . . ?
O33 C32 C31 120.1(4) . . ?
N34 C32 C31 116.5(5) . . ?
C38 C37 C7 115.4(4) . . ?
O39 C38 N40 121.8(6) . . ?
O39 C38 C37 120.5(5) . . ?
N40 C38 C37 117.6(5) . . ?
C42 C41 C8 113.2(4) . . ?
C43 C42 C41 118.6(5) . . ?
O44 C43 N45 120.8(6) . . ?
O44 C43 C42 120.0(5) . . ?
N45 C43 C42 119.1(5) . . ?
C49 C48 C13 117.7(4) . . ?
C50 C49 C48 113.6(4) . . ?
O51 C50 N52 123.4(5) . . ?
O51 C50 C49 119.8(4) . . ?
N52 C50 C49 116.9(5) . . ?
C56 C55 C17 115.8(3) . . ?
C57 C56 C55 109.7(4) . . ?
O58 C57 N59 121.2(4) . . ?
O58 C57 C56 121.4(4) . . ?
N59 C57 C56 117.3(4) . . ?
C57 N59 CPR1 122.7(4) . . ?
C61 C60 C18 113.5(3) . . ?
O62 C61 N63 122.1(4) . . ?
O62 C61 C60 120.6(4) . . ?
N63 C61 C60 117.3(4) . . ?
N59 CPR1 CPR2 112.2(4) . . ?
OP3 CPR2 CPR3 108.8(4) . . ?
OP3 CPR2 CPR1 106.3(4) . . ?
CPR3 CPR2 CPR1 111.3(4) . . ?
OP5 P1 OP4 117.88(19) . . ?
OP5 P1 OP3 105.16(19) . . ?
OP4 P1 OP3 112.20(18) . . ?
OP5 P1 OP2 111.81(17) . . ?
OP4 P1 OP2 108.70(17) . . ?
OP3 P1 OP2 99.56(16) . . ?
CR3 OP2 P1 121.3(3) . . ?
CPR2 OP3 P1 120.6(3) . . ?
OR6 CR1 NB1 107.3(4) . . ?
OR6 CR1 CR2 105.9(3) . . ?
NB1 CR1 CR2 112.7(3) . . ?
OR7 CR2 CR3 112.7(3) . . ?
OR7 CR2 CR1 108.0(3) . . ?
CR3 CR2 CR1 99.9(3) . . ?
OP2 CR3 CR2 111.7(3) . . ?
OP2 CR3 CR4 111.0(4) . . ?
CR2 CR3 CR4 103.1(3) . . ?
OR6 CR4 CR5 108.3(4) . . ?
OR6 CR4 CR3 105.3(4) . . ?
CR5 CR4 CR3 115.7(4) . . ?
OR8 CR5 CR4 112.1(5) . . ?
CR1 OR6 CR4 110.3(3) . . ?
CB2 NB1 CB8 106.9(4) . . ?
CB2 NB1 CR1 124.8(4) . . ?
CB8 NB1 CR1 125.4(4) . . ?
NB3 CB2 NB1 113.4(4) . . ?
CB2 NB3 CB9 104.7(4) . . ?
CB2 NB3 Co1 121.9(3) . . ?
CB9 NB3 Co1 133.4(3) . . ?
CB5 CB4 CB9 119.4(4) . . ?
CB4 CB5 CB6 121.1(4) . . ?
CB4 CB5 CB10 118.9(5) . . ?
CB6 CB5 CB10 120.0(4) . . ?
CB7 CB6 CB5 120.2(4) . . ?
CB7 CB6 CB11 118.9(5) . . ?
CB5 CB6 CB11 120.9(5) . . ?
CB6 CB7 CB8 117.7(4) . . ?
NB1 CB8 CB9 105.9(4) . . ?
NB1 CB8 CB7 131.2(4) . . ?
CB9 CB8 CB7 122.9(4) . . ?
CB4 CB9 CB8 118.6(4) . . ?
CB4 CB9 NB3 132.3(4) . . ?
CB8 CB9 NB3 109.1(4) . . ?
O20W O15W O23W 104.7(17) 3_645 . ?

loop_
_geom_bond_atom_site_label_1
_geom_bond_atom_site_label_2
_geom_bond_distance
_geom_bond_site_symmetry_2
_geom_bond_publ_flag
Co1 N21 1.8698(32) . ?
Co1 N24 1.8857(35) . ?
Co1 N23 1.8899(34) . ?
Co1 N22 1.9125(34) . ?
Co1 NB3 2.1335(37) . ?
Co1 SX 2.2305(13) . ?
SX O2X 1.4519(38) . ?
SX O1X 1.4656(39) . ?
SX O3X 1.4724(40) . ?
N21 C4 1.2881(53) . ?
N21 C1 1.5094(51) . ?
N22 C9 1.3390(56) . ?
N22 C6 1.3896(56) . ?
N23 C11 1.3465(57) . ?
N23 C14 1.3974(53) . ?
N24 C16 1.2961(53) . ?
N24 C19 1.4987(50) . ?
C1 C20 1.5324(56) . ?
C1 C19 1.5483(56) . ?
C1 C2 1.5763(56) . ?
C2 C25 1.5259(57) . ?
C2 C26 1.5468(58) . ?
C2 C3 1.5786(57) . ?
C3 C4 1.5184(57) . ?
C3 C30 1.5366(60) . ?
C4 C5 1.4385(59) . ?
C5 C6 1.3649(63) . ?
C5 C35 1.5113(58) . ?
C6 C7 1.5365(60) . ?
C7 C36 1.5444(61) . ?
C7 C8 1.5477(65) . ?
C7 C37 1.5686(68) . ?
C8 C9 1.5200(61) . ?
C8 C41 1.5546(73) . ?
C9 C10 1.3655(65) . ?
C10 C11 1.3843(66) . ?
C11 C12 1.5074(63) . ?
C12 C47 1.5155(69) . ?
C12 C13 1.5346(64) . ?
C12 C46 1.5468(76) . ?
C13 C14 1.5275(58) . ?
C13 C48 1.5576(65) . ?
C14 C15 1.3636(63) . ?
C15 C16 1.4413(59) . ?
C15 C53 1.5081(57) . ?
C16 C17 1.5323(59) . ?
C17 C54 1.5305(59) . ?
C17 C55 1.5479(58) . ?
C17 C18 1.5780(60) . ?
C18 C19 1.5257(56) . ?
C18 C60 1.5268(57) . ?
C26 C27 1.5042(61) . ?
C27 O28 1.2212(63) . ?
C27 N29 1.3163(76) . ?
C30 C31 1.5271(57) . ?
C31 C32 1.5126(68) . ?
C32 O33 1.2527(62) . ?
C32 N34 1.2966(67) . ?
C37 C38 1.5037(84) . ?
C38 O39 1.2314(64) . ?
C38 N40 1.3094(81) . ?
C41 C42 1.5190(68) . ?
C42 C43 1.4891(81) . ?
C43 O44 1.2268(63) . ?
C43 N45 1.3394(70) . ?
C48 C49 1.5301(61) . ?
C49 C50 1.4998(67) . ?
C50 O51 1.2496(61) . ?
C50 N52 1.3254(64) . ?
C55 C56 1.5332(61) . ?
C56 C57 1.5133(61) . ?
C57 O58 1.2235(61) . ?
C57 N59 1.3192(64) . ?
N59 CPR1 1.4546(59) . ?
C60 C61 1.5084(60) . ?
C61 O62 1.2258(55) . ?
C61 N63 1.3464(56) . ?
CPR1 CPR2 1.5231(66) . ?
CPR2 OP3 1.4486(54) . ?
CPR2 CPR3 1.5009(64) . ?
P1 OP5 1.4789(33) . ?
P1 OP4 1.4894(32) . ?
P1 OP3 1.5902(34) . ?
P1 OP2 1.5956(30) . ?
OP2 CR3 1.4298(53) . ?
CR1 OR6 1.4051(56) . ?
CR1 NB1 1.4466(57) . ?
CR1 CR2 1.5557(59) . ?
CR2 OR7 1.4052(50) . ?
CR2 CR3 1.5058(60) . ?
CR3 CR4 1.5265(61) . ?
CR4 OR6 1.4413(55) . ?
CR4 CR5 1.4994(67) . ?
CR5 OR8 1.4025(87) . ?
NB1 CB2 1.3534(59) . ?
NB1 CB8 1.3829(57) . ?
CB2 NB3 1.3133(55) . ?
NB3 CB9 1.4100(55) . ?
CB4 CB5 1.3808(67) . ?
CB4 CB9 1.3844(61) . ?
CB5 CB6 1.4080(71) . ?
CB5 CB10 1.5127(67) . ?
CB6 CB7 1.3694(71) . ?
CB6 CB11 1.5109(73) . ?
CB7 CB8 1.3949(65) . ?
CB8 CB9 1.3888(62) . ?
O11W O22W 0.6285(210) 4_546 ?
O14W O21W 1.4235(242) 3_645 ?
O15W O20W 1.1758(219) 3_645 ?
O15W O23W 1.4847(244) . ?
O16W O18W 1.0867(218) 3_645 ?
O17W O19W 1.4531(228) . ?
O18W O16W 1.0867(218) 3_655 ?
O20W O15W 1.1758(218) 3_655 ?
O21W O14W 1.4235(242) 3_655 ?
O22W O11W 0.6285(210) 4_446 ?
